data_4100995
_journal_name_full 'Journal of the American Chemical Society'
_journal_year 2005
_chemical_formula_moiety 'C14 H19 I O5'
_chemical_formula_sum 'C14 H19 I O5'
_chemical_formula_weight 394.21
_space_group_IT_number 19
_space_group_name_Hall 'P 2ac 2ab'
_space_group_name_H-M_alt 'P 21 21 21'
_symmetry_cell_setting orthorhombic
_symmetry_Int_Tables_number 19
_symmetry_space_group_name_Hall 'P 2ac 2ab'
_symmetry_space_group_name_H-M 'P 21 21 21'
_cell_angle_alpha 90
_cell_angle_beta 90
_cell_angle_gamma 90
_cell_formula_units_Z 4
_cell_length_a 5.94(1)
_cell_length_b 10.564(4)
_cell_length_c 25.499(3)
_cell_measurement_temperature 97.1
_cell_volume 1599(3)
_exptl_crystal_density_diffrn 1.637
_cod_database_code 4100995

loop_
_symmetry_equiv_pos_site_id
_symmetry_equiv_pos_as_xyz
1 +X,+Y,+Z
2 1/2+X,1/2-Y,-Z
3 -X,1/2+Y,1/2-Z
4 1/2-X,-Y,1/2+Z

loop_
_atom_site_label
_atom_site_type_symbol
_atom_site_fract_x
_atom_site_fract_y
_atom_site_fract_z
_atom_site_U_iso_or_equiv
_atom_site_adp_type
_atom_site_occupancy
_atom_site_symmetry_multiplicity
_atom_site_calc_flag
_atom_site_refinement_flags
_atom_site_disorder_assembly
_atom_site_disorder_group
I(1) I 0.19246(3) 0.22345(1) -0.94329(1) 0.04547(5) Uani 1.00 1 d . . .
O(1) O -0.3684(2) -0.6879(1) -0.80010(6) 0.0265(4) Uani 1.00 1 d . . .
O(2) O -0.2280(2) -0.1478(1) -0.94462(5) 0.0158(3) Uani 1.00 1 d . . .
O(3) O 0.3426(2) -0.2085(1) -0.97050(4) 0.0138(3) Uani 1.00 1 d . . .
O(4) O 0.5254(2) -0.2684(1) -0.85994(5) 0.0152(3) Uani 1.00 1 d . . .
O(5) O -0.1005(2) -0.5444(1) -0.79863(5) 0.0185(3) Uani 1.00 1 d . . .
C(6) C 0.2226(3) -0.2545(1) -0.92523(6) 0.0122(3) Uani 1.00 1 d . . .
C(7) C 0.2080(3) -0.4084(2) -0.85331(6) 0.0160(4) Uani 1.00 1 d . . .
C(8) C -0.2867(3) -0.5984(2) -0.77760(7) 0.0182(4) Uani 1.00 1 d . . .
C(9) C 0.3681(3) -0.3418(2) -0.88986(6) 0.0143(4) Uani 1.00 1 d . . .
C(10) C -0.3202(3) -0.4271(2) -0.71394(6) 0.0188(4) Uani 1.00 1 d . . .
C(11) C -0.1466(3) 0.0401(2) -0.89798(7) 0.0195(4) Uani 1.00 1 d . . .
C(12) C 0.4946(3) -0.4408(2) -0.92254(7) 0.0180(4) Uani 1.00 1 d . . .
C(13) C -0.0446(3) -0.0669(2) -0.92867(6) 0.0125(4) Uani 1.00 1 d . . .
C(15) C 0.1937(3) -0.3898(2) -0.80228(6) 0.0160(4) Uani 1.00 1 d . . .
C(18) C -0.3800(3) -0.5433(2) -0.72906(7) 0.0191(4) Uani 1.00 1 d . . .
C(19) C 0.0204(3) -0.4512(2) -0.76758(7) 0.0159(4) Uani 1.00 1 d . . .
C(21) C 0.1222(3) -0.1424(2) -0.89555(6) 0.0143(4) Uani 1.00 1 d . . .
C(22) C -0.0799(4) 0.1594(2) -0.89826(8) 0.0276(5) Uani 1.00 1 d . . .
C(23) C -0.1419(3) -0.3567(2) -0.74323(7) 0.0183(4) Uani 1.00 1 d . . .
H(1) H -0.2705 0.0201 -0.8759 0.024 Uiso 1.00 1 c R . .
H(2) H -0.1591 0.2190 -0.8773 0.033 Uiso 1.00 1 c R . .
H(3) H 0.1080 -0.4687 -0.8682 0.019 Uiso 1.00 1 c R . .
H(4) H 0.3011 -0.3348 -0.7866 0.019 Uiso 1.00 1 c R . .
H(5) H -0.3924 -0.3890 -0.6847 0.023 Uiso 1.00 1 c R . .
H(6) H -0.4827 -0.5910 -0.7084 0.023 Uiso 1.00 1 c R . .
H(7) H 0.2417 -0.0876 -0.8856 0.017 Uiso 1.00 1 c R . .
H(8) H 0.0476 -0.1726 -0.8650 0.017 Uiso 1.00 1 c R . .
H(9) H -0.0624 -0.3033 -0.7197 0.022 Uiso 1.00 1 c R . .
H(10) H -0.2084 -0.3069 -0.7701 0.022 Uiso 1.00 1 c R . .
H(11) H 0.0300 -0.0338 -0.9587 0.015 Uiso 1.00 1 c R . .
H(12) H 0.0960 -0.4941 -0.7400 0.019 Uiso 1.00 1 c R . .
H(13) H 0.5091 -0.5165 -0.9027 0.023 Uiso 1.00 1 c R . .
H(14) H 0.4132 -0.4579 -0.9538 0.022 Uiso 1.00 1 c R . .
H(15) H 0.6400 -0.4096 -0.9312 0.022 Uiso 1.00 1 c R . .
H(16) H 0.1004 -0.3038 -0.9379 0.015 Uiso 1.00 1 c R . .
H(17) H -0.193(4) -0.189(2) -0.9679(9) 0.013(5) Uiso 1.00 1 c . . .
H(18) H 0.444(5) -0.176(3) -0.962(1) 0.032(8) Uiso 1.00 1 c . . .
H(19) H 0.609(4) -0.248(3) -0.878(1) 0.022(6) Uiso 1.00 1 c . . .

loop_
_atom_site_aniso_label
_atom_site_aniso_U_11
_atom_site_aniso_U_22
_atom_site_aniso_U_33
_atom_site_aniso_U_12
_atom_site_aniso_U_13
_atom_site_aniso_U_23
I(1) 0.0515(1) 0.02189(7) 0.0630(1) -0.01731(7) -0.00185(9) 0.00331(7)
O(1) 0.0285(8) 0.0219(7) 0.0289(7) -0.0069(6) 0.0034(6) -0.0007(5)
O(2) 0.0114(5) 0.0204(6) 0.0158(5) -0.0021(4) 0.0015(5) -0.0057(5)
O(3) 0.0113(5) 0.0179(6) 0.0123(5) -0.0023(5) 0.0006(4) 0.0002(5)
O(4) 0.0125(5) 0.0208(6) 0.0124(5) -0.0036(5) -0.0006(4) -0.0006(5)
O(5) 0.0213(6) 0.0167(6) 0.0176(6) -0.0029(5) 0.0041(5) 0.0006(5)
C(6) 0.0104(7) 0.0155(8) 0.0107(6) -0.0026(6) 0.0019(5) -0.0004(5)
C(7) 0.0146(7) 0.0168(8) 0.0165(7) -0.0007(7) 0.0010(7) 0.0006(6)
C(8) 0.0188(8) 0.0159(8) 0.0199(8) 0.0002(7) 0.0022(7) 0.0047(6)
C(9) 0.0157(8) 0.0138(8) 0.0134(7) -0.0017(6) -0.0000(6) -0.0012(6)
C(10) 0.0188(8) 0.0222(8) 0.0154(7) 0.0036(7) 0.0021(7) 0.0043(6)
C(11) 0.0203(9) 0.0221(9) 0.0162(8) 0.0061(7) 0.0003(6) -0.0043(6)
C(12) 0.0199(9) 0.0153(8) 0.0187(8) 0.0010(7) 0.0024(7) 0.0001(6)
C(13) 0.0115(7) 0.0142(7) 0.0118(7) -0.0015(6) 0.0002(5) -0.0021(5)
C(15) 0.0135(7) 0.0177(8) 0.0168(7) -0.0001(7) -0.0001(7) 0.0015(6)
C(18) 0.0179(8) 0.0223(9) 0.0172(8) -0.0002(7) 0.0031(6) 0.0071(7)
C(19) 0.0169(8) 0.0164(8) 0.0143(7) -0.0003(6) -0.0006(6) 0.0035(6)
C(21) 0.0155(8) 0.0157(8) 0.0117(7) 0.0002(6) -0.0004(6) -0.0025(6)
C(22) 0.035(1) 0.0210(9) 0.027(1) 0.0074(9) -0.0077(8) -0.0071(8)
C(23) 0.0217(9) 0.0174(8) 0.0157(7) -0.0008(7) 0.0036(6) 0.0008(6)

loop_
_geom_bond_atom_site_label_1
_geom_bond_atom_site_label_2
_geom_bond_distance
_geom_bond_publ_flag
_geom_bond_site_symmetry_1
_geom_bond_site_symmetry_2
I(1) C(22) 2.095(2) ? . .
O(1) C(8) 1.208(2) ? . .
O(2) C(13) 1.443(2) ? . .
O(3) C(6) 1.440(2) ? . .
O(4) C(9) 1.433(2) ? . .
O(5) C(8) 1.354(2) ? . .
O(5) C(19) 1.453(2) ? . .
C(6) C(9) 1.553(2) ? . .
C(6) C(21) 1.526(2) ? . .
C(7) C(9) 1.506(2) ? . .
C(7) C(15) 1.319(2) ? . .
C(8) C(18) 1.475(3) ? . .
C(9) C(12) 1.534(2) ? . .
C(10) C(18) 1.335(3) ? . .
C(10) C(23) 1.493(3) ? . .
C(11) C(13) 1.502(2) ? . .
C(11) C(22) 1.320(3) ? . .
C(13) C(21) 1.526(2) ? . .
C(15) C(19) 1.504(2) ? . .
C(19) C(23) 1.520(3) ? . .
O(2) H(17) 0.76(2) ? . .
O(3) H(18) 0.73(3) ? . .
O(4) H(19) 0.71(3) ? . .
C(6) H(16) 0.9500 ? . .
C(7) H(3) 0.9500 ? . .
C(10) H(5) 0.9501 ? . .
C(11) H(1) 0.9501 ? . .
C(12) H(13) 0.9499 ? . .
C(12) H(14) 0.9499 ? . .
C(12) H(15) 0.9500 ? . .
C(13) H(11) 0.9500 ? . .
C(15) H(4) 0.9500 ? . .
C(18) H(6) 0.9501 ? . .
C(19) H(12) 0.9500 ? . .
C(21) H(7) 0.9500 ? . .
C(21) H(8) 0.9501 ? . .
C(22) H(2) 0.9500 ? . .
C(23) H(9) 0.9500 ? . .
C(23) H(10) 0.9501 ? . .

loop_
_cod_related_entry_id
_cod_related_entry_database
_cod_related_entry_code
1 ChemSpider 30659959
